data_4038331
loop_
_publ_author_name
'Chen, Chien-Tien'
'Maity, Nabin Ch'
'Agarwal, Rachit'
'Lai, Chien-Fu'
'Liao, Yiya'
'Yu, Wei-Ru'

_publ_section_title
;
 Chiral Vanadyl(V) Complexes Enable Efficient Asymmetric Reduction of
 \b-Ketoamides: Application toward (<i>S</i>)-Duloxetine.
;
_journal_name_full 'The Journal of organic chemistry'
_journal_paper_doi 10.1021/acs.joc.0c00221
_journal_year 2020
_chemical_formula_sum 'C8 H11 N O2 S'
_chemical_formula_weight 185.24
_space_group_crystal_system monoclinic
_space_group_IT_number 14
_space_group_name_Hall '-P 2ybc'
_space_group_name_H-M_alt 'P 1 21/c 1'
_atom_sites_solution_hydrogens geom
_audit_creation_method SHELXL-2014/6
_cell_angle_alpha 90
_cell_angle_beta 99.936(4)
_cell_angle_gamma 90
_cell_formula_units_Z 4
_cell_length_a 7.1326(9)
_cell_length_b 15.291(2)
_cell_length_c 8.2001(12)
_cell_measurement_reflns_used 4353
_cell_measurement_temperature 100(2)
_cell_measurement_theta_max 26.3458
_cell_measurement_theta_min 2.6641
_cell_volume 880.9(2)
_computing_cell_refinement 'SAINT V8.34A (Bruker AXS Inc., 2013)'
_computing_data_collection 'Bruker APEX2'
_computing_data_reduction 'SAINT V8.34A (Bruker AXS Inc., 2013)'
_computing_molecular_graphics 'Bruker SHELXTL'
_computing_publication_material 'Bruker SHELXTL'
_computing_structure_refinement 'SHELXL-2014/6 (Sheldrick, 2014)'
_diffrn_ambient_temperature 100(2)
_diffrn_detector_area_resol_mean 8.3333
_diffrn_measured_fraction_theta_full 0.999
_diffrn_measured_fraction_theta_max 0.998
_diffrn_measurement_device_type 'Bruker APEX-II CCD'
_diffrn_measurement_method '\f and \w scans'
_diffrn_radiation_type MoK\a
_diffrn_radiation_wavelength 0.71073
_diffrn_reflns_av_R_equivalents 0.0240
_diffrn_reflns_av_unetI/netI 0.0206
_diffrn_reflns_Laue_measured_fraction_full 0.999
_diffrn_reflns_Laue_measured_fraction_max 0.998
_diffrn_reflns_limit_h_max 8
_diffrn_reflns_limit_h_min -7
_diffrn_reflns_limit_k_max 19
_diffrn_reflns_limit_k_min -18
_diffrn_reflns_limit_l_max 10
_diffrn_reflns_limit_l_min -10
_diffrn_reflns_number 7088
_diffrn_reflns_point_group_measured_fraction_full 0.999
_diffrn_reflns_point_group_measured_fraction_max 0.998
_diffrn_reflns_theta_full 25.242
_diffrn_reflns_theta_max 26.356
_diffrn_reflns_theta_min 2.664
_exptl_absorpt_coefficient_mu 0.325
_exptl_absorpt_correction_T_max 0.9485
_exptl_absorpt_correction_T_min 0.8815
_exptl_absorpt_correction_type multi-scan
_exptl_absorpt_process_details 'SADABS V2014/4 (Bruker AXS Inc.)'
_exptl_crystal_colour colorless
_exptl_crystal_density_diffrn 1.397
_exptl_crystal_density_meas ?
_exptl_crystal_density_method 'not measured'
_exptl_crystal_description tabullar
_exptl_crystal_F_000 392
_exptl_crystal_size_max 0.20
_exptl_crystal_size_mid 0.15
_exptl_crystal_size_min 0.08
_refine_diff_density_max 0.386
_refine_diff_density_min -0.293
_refine_diff_density_rms 0.056
_refine_ls_extinction_method none
_refine_ls_goodness_of_fit_ref 1.077
_refine_ls_hydrogen_treatment constr
_refine_ls_matrix_type full
_refine_ls_number_parameters 111
_refine_ls_number_reflns 1784
_refine_ls_number_restraints 0
_refine_ls_restrained_S_all 1.077
_refine_ls_R_factor_all 0.0351
_refine_ls_R_factor_gt 0.0325
_refine_ls_shift/su_max 0.012
_refine_ls_shift/su_mean 0.000
_refine_ls_structure_factor_coef Fsqd
_refine_ls_weighting_details 'w=1/[\s^2^(Fo^2^)+(0.0425P)^2^+0.6760P] where P=(Fo^2^+2Fc^2^)/3'
_refine_ls_weighting_scheme calc
_refine_ls_wR_factor_gt 0.0875
_refine_ls_wR_factor_ref 0.0896
_reflns_Friedel_coverage 0.000
_reflns_number_gt 1646
_reflns_number_total 1784
_reflns_threshold_expression 'I > 2\s(I)'
_cod_data_source_file jo0c00221_si_002.cif
_cod_data_source_block 161236LT_0m
_cod_depositor_comments
;
The following automatic conversions were performed:

data item '_exptl_crystal_density_meas' value 'not measured' was
changed to '?' -- the value is perceived as not measured.

Automatic conversion script
Id: cif_fix_values 7556 2019-12-06 15:28:31Z antanas 
;
_cod_original_sg_symbol_H-M 'P 21/c'
_cod_database_code 4038331
_shelx_space_group_comment
;
The symmetry employed for this shelxl refinement is uniquely defined
by the following loop, which should always be used as a source of
symmetry information in preference to the above space-group names.
They are only intended as comments.
;
_shelxl_version_number 2014/6

loop_
_space_group_symop_operation_xyz
'x, y, z'
'-x, y+1/2, -z+1/2'
'-x, -y, -z'
'x, -y-1/2, z-1/2'

loop_
_atom_site_label
_atom_site_type_symbol
_atom_site_fract_x
_atom_site_fract_y
_atom_site_fract_z
_atom_site_U_iso_or_equiv
_atom_site_adp_type
_atom_site_occupancy
_atom_site_site_symmetry_order
_atom_site_calc_flag
_atom_site_refinement_flags_posn
_atom_site_refinement_flags_adp
_atom_site_refinement_flags_occupancy
_atom_site_disorder_assembly
_atom_site_disorder_group
S1 S 0.55258(6) -0.15531(3) 0.11840(5) 0.01702(14) Uani 1 1 d . . . . .
O1 O 0.72698(15) -0.06661(7) 0.46722(13) 0.0129(2) Uani 1 1 d . . . . .
H5 H 0.6357 -0.0966 0.4889 0.019 Uiso 1 1 calc R U . . .
O2 O 0.60124(15) 0.14869(7) 0.51730(14) 0.0164(3) Uani 1 1 d . . . . .
N1 N 0.92146(19) 0.14972(8) 0.59019(17) 0.0151(3) Uani 1 1 d . . . . .
H8 H 1.0307 0.1307 0.5677 0.018 Uiso 1 1 calc R U . . .
C1 C 0.9231(2) 0.20661(12) 0.7324(2) 0.0223(4) Uani 1 1 d . . . . .
H1 H 0.7921 0.2220 0.7422 0.034 Uiso 1 1 calc R U . . .
H9 H 0.9945 0.2600 0.7180 0.034 Uiso 1 1 calc R U . . .
H10 H 0.9836 0.1762 0.8331 0.034 Uiso 1 1 calc R U . . .
C2 C 0.7611(2) 0.12520(10) 0.49254(19) 0.0129(3) Uani 1 1 d . . . . .
C3 C 0.7849(2) 0.07034(10) 0.34414(19) 0.0137(3) Uani 1 1 d . . . . .
H11 H 0.9200 0.0528 0.3542 0.016 Uiso 1 1 calc R U . . .
H7 H 0.7521 0.1062 0.2427 0.016 Uiso 1 1 calc R U . . .
C4 C 0.6614(2) -0.01126(10) 0.32650(18) 0.0115(3) Uani 1 1 d . . . . .
H6 H 0.5264 0.0060 0.3278 0.014 Uiso 1 1 calc R U . . .
C5 C 0.6719(2) -0.05788(10) 0.16592(18) 0.0123(3) Uani 1 1 d . . . . .
C6 C 0.7668(2) -0.03313(10) 0.03947(18) 0.0136(3) Uani 1 1 d . . . . .
H4 H 0.8407 0.0186 0.0410 0.016 Uiso 1 1 calc R U . . .
C7 C 0.7403(2) -0.09470(11) -0.0936(2) 0.0194(4) Uani 1 1 d . . . . .
H2 H 0.7946 -0.0880 -0.1908 0.023 Uiso 1 1 calc R U . . .
C8 C 0.6297(2) -0.16376(11) -0.0670(2) 0.0192(4) Uani 1 1 d . . . . .
H3 H 0.5991 -0.2110 -0.1422 0.023 Uiso 1 1 calc R U . . .

loop_
_atom_site_aniso_label
_atom_site_aniso_U_11
_atom_site_aniso_U_22
_atom_site_aniso_U_33
_atom_site_aniso_U_23
_atom_site_aniso_U_13
_atom_site_aniso_U_12
S1 0.0220(2) 0.0152(2) 0.0138(2) -0.00174(13) 0.00293(17) -0.00310(15)
O1 0.0122(5) 0.0153(6) 0.0114(5) 0.0027(4) 0.0022(4) -0.0008(4)
O2 0.0116(6) 0.0167(6) 0.0212(6) -0.0028(4) 0.0039(5) 0.0002(4)
N1 0.0112(7) 0.0157(7) 0.0183(7) -0.0048(5) 0.0019(5) 0.0015(5)
C1 0.0185(8) 0.0236(9) 0.0241(9) -0.0117(7) 0.0013(7) 0.0013(7)
C2 0.0144(8) 0.0094(7) 0.0154(7) 0.0018(5) 0.0041(6) -0.0008(6)
C3 0.0146(8) 0.0131(7) 0.0136(7) -0.0003(6) 0.0032(6) -0.0015(6)
C4 0.0112(7) 0.0121(7) 0.0110(7) 0.0006(5) 0.0013(6) 0.0003(5)
C5 0.0109(7) 0.0121(7) 0.0132(7) -0.0003(5) -0.0002(6) 0.0010(5)
C6 0.0132(7) 0.0153(8) 0.0117(7) -0.0013(6) 0.0000(6) 0.0007(6)
C7 0.0188(8) 0.0275(9) 0.0121(7) -0.0009(6) 0.0035(6) 0.0029(7)
C8 0.0223(9) 0.0205(8) 0.0135(8) -0.0047(6) -0.0006(7) 0.0024(7)

loop_
_atom_type_symbol
_atom_type_description
_atom_type_scat_dispersion_real
_atom_type_scat_dispersion_imag
_atom_type_scat_source
C C 0.0033 0.0016 'International Tables Vol C Tables 4.2.6.8 and 6.1.1.4'
H H 0.0000 0.0000 'International Tables Vol C Tables 4.2.6.8 and 6.1.1.4'
N N 0.0061 0.0033 'International Tables Vol C Tables 4.2.6.8 and 6.1.1.4'
O O 0.0106 0.0060 'International Tables Vol C Tables 4.2.6.8 and 6.1.1.4'
S S 0.1246 0.1234 'International Tables Vol C Tables 4.2.6.8 and 6.1.1.4'

loop_
_geom_angle_atom_site_label_1
_geom_angle_atom_site_label_2
_geom_angle_atom_site_label_3
_geom_angle
_geom_angle_site_symmetry_1
_geom_angle_site_symmetry_3
_geom_angle_publ_flag
C8 S1 C5 92.53(8) . . ?
C4 O1 H5 109.5 . . ?
C2 N1 C1 122.54(13) . . ?
C2 N1 H8 118.7 . . ?
C1 N1 H8 118.7 . . ?
N1 C1 H1 109.5 . . ?
N1 C1 H9 109.5 . . ?
H1 C1 H9 109.5 . . ?
N1 C1 H10 109.5 . . ?
H1 C1 H10 109.5 . . ?
H9 C1 H10 109.5 . . ?
O2 C2 N1 122.44(14) . . ?
O2 C2 C3 121.64(14) . . ?
N1 C2 C3 115.86(13) . . ?
C2 C3 C4 112.86(12) . . ?
C2 C3 H11 109.0 . . ?
C4 C3 H11 109.0 . . ?
C2 C3 H7 109.0 . . ?
C4 C3 H7 109.0 . . ?
H11 C3 H7 107.8 . . ?
O1 C4 C5 111.24(12) . . ?
O1 C4 C3 107.63(12) . . ?
C5 C4 C3 110.80(12) . . ?
O1 C4 H6 109.0 . . ?
C5 C4 H6 109.0 . . ?
C3 C4 H6 109.0 . . ?
C6 C5 C4 128.90(14) . . ?
C6 C5 S1 110.63(11) . . ?
C4 C5 S1 120.47(11) . . ?
C5 C6 C7 112.00(14) . . ?
C5 C6 H4 124.0 . . ?
C7 C6 H4 124.0 . . ?
C8 C7 C6 113.18(14) . . ?
C8 C7 H2 123.4 . . ?
C6 C7 H2 123.4 . . ?
C7 C8 S1 111.67(12) . . ?
C7 C8 H3 124.2 . . ?
S1 C8 H3 124.2 . . ?

loop_
_geom_bond_atom_site_label_1
_geom_bond_atom_site_label_2
_geom_bond_distance
_geom_bond_site_symmetry_2
_geom_bond_publ_flag
S1 C8 1.7090(17) . ?
S1 C5 1.7268(16) . ?
O1 C4 1.4425(17) . ?
O1 H5 0.8400 . ?
O2 C2 1.2449(19) . ?
N1 C2 1.332(2) . ?
N1 C1 1.454(2) . ?
N1 H8 0.8800 . ?
C1 H1 0.9800 . ?
C1 H9 0.9800 . ?
C1 H10 0.9800 . ?
C2 C3 1.512(2) . ?
C3 C4 1.520(2) . ?
C3 H11 0.9900 . ?
C3 H7 0.9900 . ?
C4 C5 1.511(2) . ?
C4 H6 1.0000 . ?
C5 C6 1.385(2) . ?
C6 C7 1.429(2) . ?
C6 H4 0.9500 . ?
C7 C8 1.358(2) . ?
C7 H2 0.9500 . ?
C8 H3 0.9500 . ?
